data_7227436
loop_
_publ_author_name
'Ako, Ayuk M.'
'Hawes, Chris S.'
'Twamley, Brendan'
'Schmitt, Wolfgang'

_publ_section_title
;
 Facile adaptation of 1D Mn(ii) chain motifs to form 3D azo-pyridine-based
 coordination polymers
;
_journal_issue 6
_journal_name_full CrystEngComm
_journal_page_first 994
_journal_paper_doi 10.1039/C6CE02493A
_journal_volume 19
_journal_year 2017
_chemical_formula_moiety 'C25 H23 Mn N4 O7, C2 H3 N'
_chemical_formula_sum 'C27 H26 Mn N5 O7'
_chemical_formula_weight 587.47
_space_group_crystal_system monoclinic
_space_group_IT_number 14
_space_group_name_Hall '-P 2yn'
_space_group_name_H-M_alt 'P 1 21/n 1'
_symmetry_space_group_name_Hall '-P 2yn'
_symmetry_space_group_name_H-M 'P 1 21/n 1'
_atom_sites_solution_hydrogens mixed
_audit_creation_method SHELXL-2014/7
_audit_update_record
;
2016-09-18 deposited with the CCDC.
2017-01-16 downloaded from the CCDC.
;
_cell_angle_alpha 90
_cell_angle_beta 95.3654(11)
_cell_angle_gamma 90
_cell_formula_units_Z 4
_cell_length_a 13.4938(4)
_cell_length_b 8.7231(3)
_cell_length_c 22.5819(6)
_cell_measurement_reflns_used 9297
_cell_measurement_temperature 100(2)
_cell_measurement_theta_max 34.27
_cell_measurement_theta_min 2.33
_cell_volume 2646.42(14)
_computing_cell_refinement 'SAINT+ Ver. 8.34A (Bruker-AXS, 2013)'
_computing_data_collection 'APEX2 Ver. 2014.11-0 (Bruker-AXS, 2014)'
_computing_data_reduction 'SAINT+ Ver. 8.34A (Bruker-AXS, 2013)'
_computing_molecular_graphics 'SHELXTL (Bruker-AXS, 2008-2014)'
_computing_publication_material 'SHELXTL (Bruker-AXS, 2008-2014)'
_computing_structure_refinement 'SHELXL-2014/7 (Sheldrick, 2014)'
_computing_structure_solution 'SHELXT-2014/4 (Sheldrick, 2014)'
_diffrn_ambient_temperature 100(2)
_diffrn_detector_area_resol_mean 8.258
_diffrn_measured_fraction_theta_full 1.000
_diffrn_measured_fraction_theta_max 1.000
_diffrn_measurement_device_type 'Bruker APEX-II CCD'
_diffrn_measurement_method '\f and \w scans'
_diffrn_radiation_type MoK\a
_diffrn_radiation_wavelength 0.71073
_diffrn_reflns_av_R_equivalents 0.0323
_diffrn_reflns_av_unetI/netI 0.0133
_diffrn_reflns_Laue_measured_fraction_full 1.000
_diffrn_reflns_Laue_measured_fraction_max 1.000
_diffrn_reflns_limit_h_max 21
_diffrn_reflns_limit_h_min -21
_diffrn_reflns_limit_k_max 13
_diffrn_reflns_limit_k_min -13
_diffrn_reflns_limit_l_max 35
_diffrn_reflns_limit_l_min -35
_diffrn_reflns_number 205219
_diffrn_reflns_point_group_measured_fraction_full 1.000
_diffrn_reflns_point_group_measured_fraction_max 1.000
_diffrn_reflns_theta_full 25.242
_diffrn_reflns_theta_max 34.325
_diffrn_reflns_theta_min 1.692
_diffrn_source 'sealed tube'
_exptl_absorpt_coefficient_mu 0.555
_exptl_absorpt_correction_T_max 0.7468
_exptl_absorpt_correction_T_min 0.6933
_exptl_absorpt_correction_type multi-scan
_exptl_absorpt_process_details 'SADABS-2014/5 (Bruker, 2014)'
_exptl_crystal_colour orange
_exptl_crystal_density_diffrn 1.474
_exptl_crystal_description block
_exptl_crystal_F_000 1216
_exptl_crystal_size_max 0.400
_exptl_crystal_size_mid 0.180
_exptl_crystal_size_min 0.120
_refine_diff_density_max 0.509
_refine_diff_density_min -0.348
_refine_diff_density_rms 0.058
_refine_ls_extinction_method none
_refine_ls_goodness_of_fit_ref 1.052
_refine_ls_hydrogen_treatment mixed
_refine_ls_matrix_type full
_refine_ls_number_parameters 401
_refine_ls_number_reflns 11063
_refine_ls_number_restraints 3
_refine_ls_restrained_S_all 1.077
_refine_ls_R_factor_all 0.0383
_refine_ls_R_factor_gt 0.0312
_refine_ls_shift/su_max 0.003
_refine_ls_shift/su_mean 0.000
_refine_ls_structure_factor_coef Fsqd
_refine_ls_weighting_details 'w=1/[\s^2^(Fo^2^)+(0.0394P)^2^+1.1963P] where P=(Fo^2^+2Fc^2^)/3'
_refine_ls_weighting_scheme calc
_refine_ls_wR_factor_gt 0.0805
_refine_ls_wR_factor_ref 0.0846
_reflns_Friedel_coverage 0.000
_reflns_number_gt 9793
_reflns_number_total 11063
_reflns_threshold_expression 'I > 2\s(I)'
_cod_data_source_file c6ce02493a2.cif
_cod_data_source_block tcd290
_cod_depositor_comments 'Adding full bibliography for 7227436--7227438.cif.'
_cod_database_code 7227436
_shelx_shelxl_version_number 2014/7
_shelx_space_group_comment
; 
The symmetry employed for this shelxl refinement is uniquely defined 
by the following loop, which should always be used as a source of 
symmetry information in preference to the above space-group names. 
They are only intended as comments. 
;
_shelx_estimated_absorpt_t_min 0.808
_shelx_estimated_absorpt_t_max 0.936

loop_
_space_group_symop_operation_xyz
'x, y, z'
'-x+1/2, y+1/2, -z+1/2'
'-x, -y, -z'
'x-1/2, -y-1/2, z-1/2'

loop_
_atom_site_label
_atom_site_type_symbol
_atom_site_fract_x
_atom_site_fract_y
_atom_site_fract_z
_atom_site_U_iso_or_equiv
_atom_site_adp_type
_atom_site_occupancy
_atom_site_site_symmetry_order
_atom_site_calc_flag
_atom_site_refinement_flags_posn
_atom_site_refinement_flags_adp
_atom_site_refinement_flags_occupancy
_atom_site_disorder_assembly
_atom_site_disorder_group
C2 C -0.01783(7) 0.59639(11) 0.29104(5) 0.01887(17) Uani 1 1 d . . . . .
H2 H -0.0543 0.6694 0.2666 0.023 Uiso 1 1 calc R U . . .
C3 C 0.08485(7) 0.59166(12) 0.29026(5) 0.01988(17) Uani 1 1 d . . . . .
H3 H 0.1182 0.6596 0.2659 0.024 Uiso 1 1 calc R U . . .
C4 C 0.13745(7) 0.48387(11) 0.32637(4) 0.01667(15) Uani 1 1 d . . . . .
C5 C 0.08678(7) 0.38939(12) 0.36279(5) 0.01928(17) Uani 1 1 d . . . . .
H5 H 0.1216 0.3181 0.3888 0.023 Uiso 1 1 calc R U . . .
C6 C -0.01594(7) 0.40173(12) 0.36020(4) 0.01829(16) Uani 1 1 d . . . . .
H6 H -0.0510 0.3361 0.3845 0.022 Uiso 1 1 calc R U . . .
C9 C 0.38822(7) 0.49008(11) 0.29133(4) 0.01586(15) Uani 1 1 d . . . . .
C10 C 0.43942(7) 0.54205(12) 0.24445(4) 0.01763(16) Uani 1 1 d . . . . .
H10 H 0.4047 0.5859 0.2100 0.021 Uiso 1 1 calc R U . . .
C11 C 0.54241(7) 0.52824(11) 0.24925(4) 0.01634(15) Uani 1 1 d . . . . .
H11 H 0.5776 0.5635 0.2174 0.020 Uiso 1 1 calc R U . . .
C13 C 0.54340(7) 0.41177(12) 0.34101(4) 0.01790(16) Uani 1 1 d . . . . .
H13 H 0.5796 0.3644 0.3742 0.021 Uiso 1 1 calc R U . . .
C14 C 0.44088(7) 0.42065(12) 0.34009(4) 0.01851(17) Uani 1 1 d . . . . .
H14 H 0.4074 0.3805 0.3718 0.022 Uiso 1 1 calc R U . . .
C15 C 0.76926(6) 0.35949(9) 0.18594(4) 0.01074(13) Uani 1 1 d . . . . .
C16 C 0.79965(7) 0.38094(10) 0.12332(4) 0.01369(14) Uani 1 1 d . . . . .
H16A H 0.7890 0.2837 0.1010 0.016 Uiso 1 1 calc R U . . .
H16B H 0.7569 0.4603 0.1026 0.016 Uiso 1 1 calc R U . . .
C17 C 0.90768(7) 0.42831(10) 0.12349(4) 0.01352(14) Uani 1 1 d . . . . .
C18 C 0.93803(8) 0.53297(12) 0.08222(4) 0.01884(16) Uani 1 1 d . . . . .
H18 H 0.8898 0.5806 0.0549 0.023 Uiso 1 1 calc R U . . .
C19 C 1.03830(8) 0.56827(13) 0.08072(5) 0.02170(18) Uani 1 1 d . . . . .
H19 H 1.0576 0.6394 0.0521 0.026 Uiso 1 1 calc R U . . .
C20 C 1.11096(7) 0.50128(11) 0.12042(4) 0.01813(16) Uani 1 1 d . . . . .
C21 C 1.08071(7) 0.39692(12) 0.16166(5) 0.02072(17) Uani 1 1 d . . . . .
H21 H 1.1289 0.3495 0.1891 0.025 Uiso 1 1 calc R U . . .
C22 C 0.98045(7) 0.36146(12) 0.16305(5) 0.01988(17) Uani 1 1 d . . . . .
H22 H 0.9612 0.2901 0.1916 0.024 Uiso 1 1 calc R U . . .
C23 C 1.21978(8) 0.54021(14) 0.11805(5) 0.0232(2) Uani 1 1 d D . . . .
H23A H 1.2292 0.6523 0.1227 0.028 Uiso 0.8940(19) 1 calc R U P A 1
H23B H 1.2598 0.4890 0.1513 0.028 Uiso 0.8940(19) 1 calc R U P A 1
H23C H 1.2545 0.5449 0.1586 0.028 Uiso 0.1060(19) 1 calc R U P A 2
H23D H 1.2273 0.6402 0.0982 0.028 Uiso 0.1060(19) 1 calc R U P A 2
C24 C 1.25533(8) 0.48928(14) 0.05978(5) 0.0179(2) Uani 0.8940(19) 1 d D . P A 1
C25 C 0.75460(6) 0.43378(10) 0.45364(4) 0.01348(14) Uani 1 1 d . . . . .
C26 C 0.71780(8) 0.50661(11) 0.50921(4) 0.01755(16) Uani 1 1 d . . . . .
H26A H 0.7452 0.4498 0.5450 0.021 Uiso 1 1 calc R U . . .
H26B H 0.7413 0.6140 0.5130 0.021 Uiso 1 1 calc R U . . .
C27 C 0.60526(7) 0.50295(10) 0.50493(4) 0.01592(15) Uani 1 1 d . . . . .
C28 C 0.54951(8) 0.62107(11) 0.47661(4) 0.01918(17) Uani 1 1 d . . . . .
H28 H 0.5829 0.7048 0.4603 0.023 Uiso 1 1 calc R U . . .
C29 C 0.44597(8) 0.61880(11) 0.47173(4) 0.01953(17) Uani 1 1 d . . . . .
H29 H 0.4098 0.7008 0.4523 0.023 Uiso 1 1 calc R U . . .
C2S C 0.51693(10) 0.41491(16) 0.07590(6) 0.0316(2) Uani 1 1 d . . . . .
C3S C 0.53815(12) 0.27540(17) 0.04400(7) 0.0395(3) Uani 1 1 d . . . . .
H3S1 H 0.4755 0.2259 0.0293 0.059 Uiso 1 1 calc R U . . .
H3S2 H 0.5772 0.2054 0.0709 0.059 Uiso 1 1 calc R U . . .
H3S3 H 0.5760 0.3011 0.0104 0.059 Uiso 1 1 calc R U . . .
Mn1 Mn 0.76268(2) 0.48804(2) 0.31346(2) 0.00943(3) Uani 1 1 d . . . . .
N1 N -0.06798(6) 0.50252(9) 0.32474(4) 0.01529(13) Uani 1 1 d . . . . .
N7 N 0.24253(6) 0.46082(11) 0.32931(4) 0.01947(15) Uani 1 1 d . . . . .
N8 N 0.28271(6) 0.51459(11) 0.28620(4) 0.01947(15) Uani 1 1 d . . . . .
N12 N 0.59431(6) 0.46695(9) 0.29721(3) 0.01440(13) Uani 1 1 d . . . . .
N1S N 0.49956(12) 0.52460(17) 0.10038(6) 0.0463(3) Uani 1 1 d . . . . .
O1 O 0.77262(5) 0.47789(7) 0.21897(3) 0.01334(11) Uani 1 1 d . . . . .
O2 O 0.74330(5) 0.23084(7) 0.20314(3) 0.01560(12) Uani 1 1 d . . . . .
O3 O 1.26899(7) 0.57585(11) 0.01955(4) 0.0272(2) Uani 0.8940(19) 1 d . . P A 1
O4 O 1.26557(7) 0.33858(10) 0.05726(4) 0.02241(19) Uani 0.8940(19) 1 d D . P A 1
H4 H 1.2727(14) 0.313(2) 0.0210(5) 0.034 Uiso 0.8940(19) 1 d D U P A 1
O5 O 0.75523(5) 0.51772(8) 0.40846(3) 0.01534(12) Uani 1 1 d . . . . .
O6 O 0.77905(6) 0.29361(8) 0.45515(3) 0.02040(14) Uani 1 1 d . . . . .
O7 O 0.77487(6) 0.24761(8) 0.33636(3) 0.01759(13) Uani 1 1 d . . . . .
H7A H 0.7727(13) 0.233(2) 0.3738(9) 0.041(5) Uiso 1 1 d . . . . .
H7B H 0.7573(13) 0.167(2) 0.3184(8) 0.041(5) Uiso 1 1 d . . . . .
C24B C 1.2614(7) 0.4109(12) 0.0824(5) 0.026(2) Uani 0.1060(19) 1 d D . P A 2
O3B O 1.2961(7) 0.2983(12) 0.1073(4) 0.037(2) Uani 0.1060(19) 1 d . . P A 2
O4B O 1.2519(7) 0.4306(11) 0.0237(4) 0.033(2) Uani 0.1060(19) 1 d D . P A 2
H4B H 1.2762 0.3114 0.0212 0.050 Uiso 0.1060(19) 1 d DR U P A 2

loop_
_atom_site_aniso_label
_atom_site_aniso_U_11
_atom_site_aniso_U_22
_atom_site_aniso_U_33
_atom_site_aniso_U_23
_atom_site_aniso_U_13
_atom_site_aniso_U_12
C2 0.0117(4) 0.0194(4) 0.0259(4) 0.0057(3) 0.0039(3) 0.0008(3)
C3 0.0121(4) 0.0215(4) 0.0265(4) 0.0052(3) 0.0048(3) -0.0007(3)
C4 0.0091(3) 0.0212(4) 0.0199(4) -0.0003(3) 0.0023(3) -0.0002(3)
C5 0.0108(3) 0.0248(4) 0.0222(4) 0.0049(3) 0.0020(3) 0.0017(3)
C6 0.0110(3) 0.0232(4) 0.0209(4) 0.0043(3) 0.0031(3) 0.0008(3)
C9 0.0094(3) 0.0211(4) 0.0172(4) -0.0015(3) 0.0018(3) -0.0013(3)
C10 0.0110(3) 0.0253(4) 0.0164(4) 0.0020(3) 0.0004(3) -0.0012(3)
C11 0.0120(3) 0.0220(4) 0.0151(3) 0.0007(3) 0.0019(3) -0.0010(3)
C13 0.0105(3) 0.0261(4) 0.0171(4) 0.0041(3) 0.0017(3) -0.0013(3)
C14 0.0105(3) 0.0282(5) 0.0171(4) 0.0030(3) 0.0030(3) -0.0014(3)
C15 0.0096(3) 0.0114(3) 0.0115(3) -0.0001(2) 0.0020(2) 0.0008(2)
C16 0.0150(3) 0.0150(3) 0.0115(3) -0.0008(3) 0.0038(3) -0.0015(3)
C17 0.0153(4) 0.0128(3) 0.0132(3) -0.0018(3) 0.0054(3) -0.0011(3)
C18 0.0202(4) 0.0195(4) 0.0171(4) 0.0031(3) 0.0036(3) -0.0045(3)
C19 0.0217(4) 0.0241(4) 0.0200(4) 0.0027(3) 0.0056(3) -0.0082(4)
C20 0.0172(4) 0.0203(4) 0.0179(4) -0.0074(3) 0.0063(3) -0.0058(3)
C21 0.0157(4) 0.0252(4) 0.0217(4) 0.0011(3) 0.0035(3) 0.0001(3)
C22 0.0158(4) 0.0232(4) 0.0212(4) 0.0062(3) 0.0048(3) 0.0000(3)
C23 0.0181(4) 0.0298(5) 0.0226(4) -0.0113(4) 0.0065(3) -0.0095(4)
C24 0.0129(4) 0.0239(5) 0.0174(4) -0.0040(4) 0.0033(3) -0.0052(4)
C25 0.0125(3) 0.0163(4) 0.0118(3) -0.0002(3) 0.0023(3) -0.0001(3)
C26 0.0205(4) 0.0204(4) 0.0123(3) -0.0015(3) 0.0045(3) 0.0003(3)
C27 0.0205(4) 0.0159(4) 0.0124(3) 0.0002(3) 0.0075(3) 0.0018(3)
C28 0.0225(4) 0.0158(4) 0.0208(4) 0.0047(3) 0.0102(3) 0.0022(3)
C29 0.0222(4) 0.0178(4) 0.0199(4) 0.0058(3) 0.0090(3) 0.0043(3)
C2S 0.0279(6) 0.0373(6) 0.0290(5) 0.0025(5) -0.0002(4) -0.0040(5)
C3S 0.0412(7) 0.0338(7) 0.0444(8) 0.0008(6) 0.0077(6) 0.0035(6)
Mn1 0.00814(5) 0.00967(5) 0.01073(5) 0.00042(4) 0.00217(4) 0.00025(4)
N1 0.0105(3) 0.0169(3) 0.0188(3) 0.0013(3) 0.0029(2) 0.0003(2)
N7 0.0096(3) 0.0264(4) 0.0227(4) 0.0019(3) 0.0030(3) 0.0003(3)
N8 0.0097(3) 0.0281(4) 0.0207(4) 0.0006(3) 0.0023(3) -0.0008(3)
N12 0.0096(3) 0.0186(3) 0.0152(3) 0.0000(3) 0.0020(2) -0.0008(2)
N1S 0.0510(8) 0.0459(7) 0.0407(7) -0.0115(6) -0.0020(6) -0.0036(6)
O1 0.0185(3) 0.0100(2) 0.0121(2) -0.00097(19) 0.0043(2) -0.0001(2)
O2 0.0215(3) 0.0107(3) 0.0154(3) -0.0002(2) 0.0059(2) -0.0025(2)
O3 0.0308(5) 0.0275(4) 0.0243(4) 0.0031(3) 0.0080(3) -0.0010(4)
O4 0.0296(4) 0.0225(4) 0.0160(4) -0.0054(3) 0.0062(3) -0.0058(3)
O5 0.0193(3) 0.0151(3) 0.0120(3) 0.0010(2) 0.0040(2) 0.0001(2)
O6 0.0291(4) 0.0168(3) 0.0162(3) 0.0034(2) 0.0067(3) 0.0061(3)
O7 0.0271(4) 0.0114(3) 0.0138(3) 0.0000(2) -0.0006(2) -0.0022(2)
C24B 0.008(3) 0.038(6) 0.030(5) -0.005(5) -0.004(3) -0.002(3)
O3B 0.034(5) 0.048(6) 0.028(4) 0.001(4) -0.001(3) 0.005(4)
O4B 0.044(5) 0.030(4) 0.026(4) -0.010(3) 0.002(3) 0.006(4)

loop_
_atom_type_symbol
_atom_type_description
_atom_type_scat_dispersion_real
_atom_type_scat_dispersion_imag
_atom_type_scat_source
C C 0.0033 0.0016 'International Tables Vol C Tables 4.2.6.8 and 6.1.1.4'
H H 0.0000 0.0000 'International Tables Vol C Tables 4.2.6.8 and 6.1.1.4'
N N 0.0061 0.0033 'International Tables Vol C Tables 4.2.6.8 and 6.1.1.4'
O O 0.0106 0.0060 'International Tables Vol C Tables 4.2.6.8 and 6.1.1.4'
Mn Mn 0.3368 0.7283 'International Tables Vol C Tables 4.2.6.8 and 6.1.1.4'

loop_
_geom_angle_atom_site_label_1
_geom_angle_atom_site_label_2
_geom_angle_atom_site_label_3
_geom_angle
_geom_angle_site_symmetry_1
_geom_angle_site_symmetry_3
N1 C2 C3 123.07(9) . .
N1 C2 H2 118.5 . .
C3 C2 H2 118.5 . .
C2 C3 C4 117.83(9) . .
C2 C3 H3 121.1 . .
C4 C3 H3 121.1 . .
C5 C4 C3 119.64(8) . .
C5 C4 N7 115.52(9) . .
C3 C4 N7 124.84(9) . .
C6 C5 C4 118.34(9) . .
C6 C5 H5 120.8 . .
C4 C5 H5 120.8 . .
N1 C6 C5 122.78(9) . .
N1 C6 H6 118.6 . .
C5 C6 H6 118.6 . .
C14 C9 C10 119.33(8) . .
C14 C9 N8 123.95(8) . .
C10 C9 N8 116.71(8) . .
C11 C10 C9 118.44(9) . .
C11 C10 H10 120.8 . .
C9 C10 H10 120.8 . .
N12 C11 C10 122.64(8) . .
N12 C11 H11 118.7 . .
C10 C11 H11 118.7 . .
N12 C13 C14 123.20(9) . .
N12 C13 H13 118.4 . .
C14 C13 H13 118.4 . .
C13 C14 C9 118.16(8) . .
C13 C14 H14 120.9 . .
C9 C14 H14 120.9 . .
O2 C15 O1 122.89(8) . .
O2 C15 C16 120.52(7) . .
O1 C15 C16 116.58(7) . .
C17 C16 C15 111.99(7) . .
C17 C16 H16A 109.2 . .
C15 C16 H16A 109.2 . .
C17 C16 H16B 109.2 . .
C15 C16 H16B 109.2 . .
H16A C16 H16B 107.9 . .
C22 C17 C18 118.02(9) . .
C22 C17 C16 120.54(8) . .
C18 C17 C16 121.34(8) . .
C19 C18 C17 120.58(9) . .
C19 C18 H18 119.7 . .
C17 C18 H18 119.7 . .
C18 C19 C20 121.26(9) . .
C18 C19 H19 119.4 . .
C20 C19 H19 119.4 . .
C21 C20 C19 118.19(9) . .
C21 C20 C23 121.15(10) . .
C19 C20 C23 120.66(9) . .
C20 C21 C22 120.51(10) . .
C20 C21 H21 119.7 . .
C22 C21 H21 119.7 . .
C21 C22 C17 121.43(9) . .
C21 C22 H22 119.3 . .
C17 C22 H22 119.3 . .
C24 C23 C20 110.70(8) . .
C20 C23 C24B 105.0(4) . .
C24 C23 H23A 109.5 . .
C20 C23 H23A 109.5 . .
C24 C23 H23B 109.5 . .
C20 C23 H23B 109.5 . .
H23A C23 H23B 108.1 . .
C20 C23 H23C 110.7 . .
C24B C23 H23C 110.7 . .
C20 C23 H23D 110.7 . .
C24B C23 H23D 110.7 . .
H23C C23 H23D 108.8 . .
O3 C24 O4 124.37(11) . .
O3 C24 C23 123.69(11) . .
O4 C24 C23 111.89(10) . .
O5 C25 O6 124.27(8) . .
O5 C25 C26 116.83(8) . .
O6 C25 C26 118.86(8) . .
C27 C26 C25 109.85(8) . .
C27 C26 H26A 109.7 . .
C25 C26 H26A 109.7 . .
C27 C26 H26B 109.7 . .
C25 C26 H26B 109.7 . .
H26A C26 H26B 108.2 . .
C28 C27 C29 118.01(9) . 3_666
C28 C27 C26 120.58(8) . .
C29 C27 C26 121.41(9) 3_666 .
C29 C28 C27 121.35(9) . .
C29 C28 H28 119.3 . .
C27 C28 H28 119.3 . .
C28 C29 C27 120.64(9) . 3_666
C28 C29 H29 119.7 . .
C27 C29 H29 119.7 3_666 .
N1S C2S C3S 179.25(17) . .
C2S C3S H3S1 109.5 . .
C2S C3S H3S2 109.5 . .
H3S1 C3S H3S2 109.5 . .
C2S C3S H3S3 109.5 . .
H3S1 C3S H3S3 109.5 . .
H3S2 C3S H3S3 109.5 . .
O2 Mn1 O1 82.68(2) 2_655 .
O2 Mn1 O7 175.76(3) 2_655 .
O1 Mn1 O7 100.77(3) . .
O2 Mn1 O5 92.88(3) 2_655 .
O1 Mn1 O5 175.42(2) . .
O7 Mn1 O5 83.62(3) . .
O2 Mn1 N12 91.77(3) 2_655 .
O1 Mn1 N12 89.47(3) . .
O7 Mn1 N12 90.72(3) . .
O5 Mn1 N12 91.79(3) . .
O2 Mn1 N1 89.19(3) 2_655 1_655
O1 Mn1 N1 87.61(3) . 1_655
O7 Mn1 N1 88.50(3) . 1_655
O5 Mn1 N1 91.23(3) . 1_655
N12 Mn1 N1 176.78(3) . 1_655
C6 N1 C2 118.29(8) . .
C6 N1 Mn1 119.57(6) . 1_455
C2 N1 Mn1 121.57(6) . 1_455
N8 N7 C4 114.36(9) . .
N7 N8 C9 112.41(8) . .
C11 N12 C13 118.12(8) . .
C11 N12 Mn1 122.34(6) . .
C13 N12 Mn1 118.78(6) . .
C15 O1 Mn1 127.77(5) . .
C15 O2 Mn1 146.93(6) . 2_645
C24 O4 H4 108.7(13) . .
C25 O5 Mn1 137.46(6) . .
Mn1 O7 H7A 111.8(13) . .
Mn1 O7 H7B 133.7(13) . .
H7A O7 H7B 108.4(17) . .
O3B C24B O4B 124.6(9) . .
O3B C24B C23 120.2(9) . .
O4B C24B C23 115.2(9) . .
C24B O4B H4B 85.9 . .

loop_
_geom_bond_atom_site_label_1
_geom_bond_atom_site_label_2
_geom_bond_distance
_geom_bond_site_symmetry_2
C2 N1 1.3431(12) .
C2 C3 1.3879(13) .
C2 H2 0.9500 .
C3 C4 1.3944(14) .
C3 H3 0.9500 .
C4 C5 1.3888(13) .
C4 N7 1.4274(12) .
C5 C6 1.3860(13) .
C5 H5 0.9500 .
C6 N1 1.3424(12) .
C6 H6 0.9500 .
C9 C14 1.3920(13) .
C9 C10 1.3929(13) .
C9 N8 1.4336(12) .
C10 C11 1.3891(13) .
C10 H10 0.9500 .
C11 N12 1.3444(12) .
C11 H11 0.9500 .
C13 N12 1.3449(12) .
C13 C14 1.3838(13) .
C13 H13 0.9500 .
C14 H14 0.9500 .
C15 O2 1.2483(10) .
C15 O1 1.2723(10) .
C15 C16 1.5203(11) .
C16 C17 1.5148(12) .
C16 H16A 0.9900 .
C16 H16B 0.9900 .
C17 C22 1.3923(13) .
C17 C18 1.3931(12) .
C18 C19 1.3912(14) .
C18 H18 0.9500 .
C19 C20 1.3935(15) .
C19 H19 0.9500 .
C20 C21 1.3905(14) .
C20 C23 1.5130(14) .
C21 C22 1.3910(14) .
C21 H21 0.9500 .
C22 H22 0.9500 .
C23 C24 1.5090(15) .
C23 C24B 1.523(8) .
C23 H23A 0.9900 .
C23 H23B 0.9900 .
C23 H23C 0.9900 .
C23 H23D 0.9900 .
C24 O3 1.2086(15) .
C24 O4 1.3236(15) .
C25 O5 1.2565(11) .
C25 O6 1.2661(11) .
C25 C26 1.5302(12) .
C26 C27 1.5128(14) .
C26 H26A 0.9900 .
C26 H26B 0.9900 .
C27 C28 1.3952(13) .
C27 C29 1.3970(13) 3_666
C28 C29 1.3913(14) .
C28 H28 0.9500 .
C29 C27 1.3970(13) 3_666
C29 H29 0.9500 .
C2S N1S 1.140(2) .
C2S C3S 1.456(2) .
C3S H3S1 0.9800 .
C3S H3S2 0.9800 .
C3S H3S3 0.9800 .
Mn1 O2 2.1510(7) 2_655
Mn1 O1 2.1521(6) .
Mn1 O7 2.1627(7) .
Mn1 O5 2.1726(7) .
Mn1 N12 2.2746(8) .
Mn1 N1 2.2788(8) 1_655
N1 Mn1 2.2788(8) 1_455
N7 N8 1.2492(12) .
O2 Mn1 2.1511(7) 2_645
O4 H4 0.863(9) .
O7 H7A 0.859(19) .
O7 H7B 0.84(2) .
C24B O3B 1.206(15) .
C24B O4B 1.329(15) .
O4B H4B 1.0931 .

loop_
_geom_hbond_atom_site_label_D
_geom_hbond_atom_site_label_H
_geom_hbond_atom_site_label_A
_geom_hbond_distance_DH
_geom_hbond_distance_HA
_geom_hbond_distance_DA
_geom_hbond_angle_DHA
_geom_hbond_site_symmetry_A
C16 H16A O5 0.99 2.40 3.3171(11) 154 2_645
C26 H26A O4 0.99 2.54 3.2449(13) 128 4_566
C3S H3S3 O3 0.98 2.50 3.3488(18) 145 3_765
O4 H4 O6 0.863(9) 1.762(11) 2.5997(11) 163.0(19) 4_665
O7 H7A O6 0.859(19) 1.906(19) 2.7077(10) 154.8(18) .
O7 H7B O1 0.84(2) 1.88(2) 2.7125(9) 175.4(18) 2_645
O4B H4B O6 1.09 1.75 2.542(8) 125 4_665

loop_
_geom_torsion_atom_site_label_1
_geom_torsion_atom_site_label_2
_geom_torsion_atom_site_label_3
_geom_torsion_atom_site_label_4
_geom_torsion
_geom_torsion_site_symmetry_1
_geom_torsion_site_symmetry_4
N1 C2 C3 C4 0.00(16) . .
C2 C3 C4 C5 -1.99(15) . .
C2 C3 C4 N7 177.90(10) . .
C3 C4 C5 C6 2.50(15) . .
N7 C4 C5 C6 -177.40(9) . .
C4 C5 C6 N1 -1.07(16) . .
C14 C9 C10 C11 -2.63(15) . .
N8 C9 C10 C11 176.43(9) . .
C9 C10 C11 N12 -0.03(15) . .
N12 C13 C14 C9 0.05(16) . .
C10 C9 C14 C13 2.62(15) . .
N8 C9 C14 C13 -176.37(9) . .
O2 C15 C16 C17 -116.17(9) . .
O1 C15 C16 C17 63.35(10) . .
C15 C16 C17 C22 40.94(11) . .
C15 C16 C17 C18 -142.67(9) . .
C22 C17 C18 C19 0.34(14) . .
C16 C17 C18 C19 -176.14(9) . .
C17 C18 C19 C20 -0.41(16) . .
C18 C19 C20 C21 0.34(15) . .
C18 C19 C20 C23 179.69(9) . .
C19 C20 C21 C22 -0.21(15) . .
C23 C20 C21 C22 -179.56(9) . .
C20 C21 C22 C17 0.16(16) . .
C18 C17 C22 C21 -0.22(15) . .
C16 C17 C22 C21 176.29(9) . .
C21 C20 C23 C24 115.57(11) . .
C19 C20 C23 C24 -63.76(13) . .
C21 C20 C23 C24B 81.7(5) . .
C19 C20 C23 C24B -97.6(5) . .
C20 C23 C24 O3 103.94(13) . .
C20 C23 C24 O4 -73.42(13) . .
O5 C25 C26 C27 82.48(10) . .
O6 C25 C26 C27 -95.22(10) . .
C25 C26 C27 C28 -87.20(10) . .
C25 C26 C27 C29 91.91(10) . 3_666
C29 C27 C28 C29 0.20(16) 3_666 .
C26 C27 C28 C29 179.34(9) . .
C27 C28 C29 C27 -0.21(16) . 3_666
C5 C6 N1 C2 -0.89(15) . .
C5 C6 N1 Mn1 170.66(8) . 1_455
C3 C2 N1 C6 1.44(15) . .
C3 C2 N1 Mn1 -169.94(8) . 1_455
C5 C4 N7 N8 161.67(10) . .
C3 C4 N7 N8 -18.22(15) . .
C4 N7 N8 C9 179.44(8) . .
C14 C9 N8 N7 -2.84(14) . .
C10 C9 N8 N7 178.15(9) . .
C10 C11 N12 C13 2.64(14) . .
C10 C11 N12 Mn1 -167.26(7) . .
C14 C13 N12 C11 -2.66(15) . .
C14 C13 N12 Mn1 167.61(8) . .
O2 C15 O1 Mn1 11.98(12) . .
C16 C15 O1 Mn1 -167.53(6) . .
O1 C15 O2 Mn1 -166.23(8) . 2_645
C16 C15 O2 Mn1 13.27(16) . 2_645
O6 C25 O5 Mn1 15.10(15) . .
C26 C25 O5 Mn1 -162.46(7) . .
C20 C23 C24B O3B -90.5(9) . .
C20 C23 C24B O4B 86.8(9) . .
